data_4079825
loop_
_publ_author_name
'Hauwert, Peter'
'Dunsford, Jay J.'
'Tromp, Dorette S.'
'Weigand, Jan J.'
'Lutz, Martin'
'Cavell, Kingsley J.'
'Elsevier, Cornelis J.'

_publ_section_title
;
 Zerovalent [Pd(NHC)(Alkene)1,2] Complexes Bearing Expanded-Ring
 N-Heterocyclic Carbene Ligands in Transfer Hydrogenation of Alkynes
;
_journal_issue 1
_journal_name_full Organometallics
_journal_page_first 131
_journal_paper_doi 10.1021/om300930w
_journal_volume 32
_journal_year 2013
_chemical_formula_moiety 'C26 H24 N2 O6 Pd, 0.5(C7 H8)'
_chemical_formula_sum 'C29.5 H28 N2 O6 Pd'
_chemical_formula_weight 612.94
_chemical_name_systematic
; 
 ? 
;
_space_group_IT_number 2
_symmetry_cell_setting triclinic
_symmetry_space_group_name_Hall '-P 1'
_symmetry_space_group_name_H-M 'P -1'
_atom_sites_solution_hydrogens difmap
_atom_sites_solution_primary direct
_atom_sites_solution_secondary difmap
_audit_creation_method SHELXL-97
_cell_angle_alpha 88.4640(8)
_cell_angle_beta 89.7292(8)
_cell_angle_gamma 79.8575(8)
_cell_formula_units_Z 2
_cell_length_a 8.4199(3)
_cell_length_b 10.7383(4)
_cell_length_c 15.3555(5)
_cell_measurement_reflns_used 9913
_cell_measurement_temperature 150(2)
_cell_measurement_theta_max 27.52
_cell_measurement_theta_min 2.31
_cell_volume 1366.19(8)
_computing_cell_refinement 'SAINT V7.68A'
_computing_data_collection Apex2
_computing_data_reduction 'SAINT V7.68A, Sadabs-2008/1'
_computing_structure_refinement 'SHELXL-97 (Sheldrick, 2008)'
_computing_structure_solution 'SHELXS-97 (Sheldrick, 2008)'
_diffrn_ambient_temperature 150(2)
_diffrn_measured_fraction_theta_full 0.992
_diffrn_measured_fraction_theta_max 0.992
_diffrn_measurement_device_type 'Bruker Kappa ApexII'
_diffrn_measurement_method '\f and \w scans'
_diffrn_radiation_monochromator graphite
_diffrn_radiation_source 'fine-focus sealed tube'
_diffrn_radiation_type MoK\a
_diffrn_radiation_wavelength 0.71073
_diffrn_reflns_av_R_equivalents 0.0151
_diffrn_reflns_av_sigmaI/netI 0.0121
_diffrn_reflns_limit_h_max 10
_diffrn_reflns_limit_h_min -10
_diffrn_reflns_limit_k_max 13
_diffrn_reflns_limit_k_min -13
_diffrn_reflns_limit_l_max 19
_diffrn_reflns_limit_l_min -19
_diffrn_reflns_number 27302
_diffrn_reflns_theta_full 27.52
_diffrn_reflns_theta_max 27.52
_diffrn_reflns_theta_min 1.93
_exptl_absorpt_coefficient_mu 0.725
_exptl_absorpt_correction_T_max 0.7456
_exptl_absorpt_correction_T_min 0.6909
_exptl_absorpt_correction_type multi-scan
_exptl_absorpt_process_details SADABS-2008/1
_exptl_crystal_colour yellow
_exptl_crystal_density_diffrn 1.490
_exptl_crystal_density_method 'not measured'
_exptl_crystal_description block
_exptl_crystal_F_000 626
_exptl_crystal_size_max 0.30
_exptl_crystal_size_mid 0.20
_exptl_crystal_size_min 0.20
_refine_diff_density_max 0.672
_refine_diff_density_min -0.476
_refine_diff_density_rms 0.056
_refine_ls_extinction_method none
_refine_ls_goodness_of_fit_ref 1.050
_refine_ls_hydrogen_treatment constr
_refine_ls_matrix_type full
_refine_ls_number_parameters 355
_refine_ls_number_reflns 6207
_refine_ls_number_restraints 7
_refine_ls_restrained_S_all 1.056
_refine_ls_R_factor_all 0.0228
_refine_ls_R_factor_gt 0.0215
_refine_ls_shift/su_max 0.031
_refine_ls_shift/su_mean 0.001
_refine_ls_structure_factor_coef Fsqd
_refine_ls_weighting_details 'calc w=1/[\s^2^(Fo^2^)+(0.0318P)^2^+0.8779P] where P=(Fo^2^+2Fc^2^)/3'
_refine_ls_weighting_scheme calc
_refine_ls_wR_factor_gt 0.0577
_refine_ls_wR_factor_ref 0.0586
_reflns_number_gt 5919
_reflns_number_total 6207
_reflns_threshold_expression I>2\s(I)
_cod_data_source_file om300930w_si_002.cif
_cod_data_source_block l0154a
_cod_original_formula_sum 'C29.50 H28 N2 O6 Pd'
_cod_database_code 4079825

loop_
_symmetry_equiv_pos_as_xyz
'x, y, z'
'-x, -y, -z'

loop_
_atom_site_label
_atom_site_type_symbol
_atom_site_fract_x
_atom_site_fract_y
_atom_site_fract_z
_atom_site_U_iso_or_equiv
_atom_site_adp_type
_atom_site_occupancy
_atom_site_symmetry_multiplicity
_atom_site_calc_flag
_atom_site_refinement_flags
_atom_site_disorder_assembly
_atom_site_disorder_group
Pd1 Pd 0.157213(13) 0.651253(10) 0.187617(7) 0.01869(4) Uani 1 1 d . . .
O1 O 0.21885(19) 0.30551(13) 0.23220(13) 0.0519(4) Uani 1 1 d . . .
O2 O 0.41548(16) 0.41732(13) 0.25801(9) 0.0352(3) Uani 1 1 d . . .
O3 O 0.59335(16) 0.55017(16) 0.24400(11) 0.0471(4) Uani 1 1 d . . .
O4 O -0.1773(3) 0.5326(3) 0.06786(12) 0.1003(10) Uani 1 1 d . . .
O5 O -0.2112(2) 0.7336(3) 0.11155(15) 0.0779(8) Uani 1 1 d . . .
O6 O -0.2213(3) 0.9040(2) 0.1959(2) 0.1208(13) Uani 1 1 d . . .
N1 N 0.28834(16) 0.88928(13) 0.14705(9) 0.0223(3) Uani 1 1 d . . .
N2 N 0.23348(16) 0.87192(13) 0.29285(9) 0.0230(3) Uani 1 1 d . . .
C1 C 0.23601(18) 0.82278(14) 0.21300(10) 0.0208(3) Uani 1 1 d . . .
C2 C 0.2698(2) 0.99944(16) 0.30741(11) 0.0267(3) Uani 1 1 d . . .
H2A H 0.2977 1.0076 0.3693 0.032 Uiso 1 1 calc R . .
H2B H 0.1745 1.0647 0.2928 0.032 Uiso 1 1 calc R . .
C3 C 0.4107(2) 1.01703(16) 0.24948(11) 0.0272(3) Uani 1 1 d . . .
H3A H 0.4377 1.1021 0.2574 0.033 Uiso 1 1 calc R . .
H3B H 0.5066 0.9530 0.2652 0.033 Uiso 1 1 calc R . .
C4 C 0.3647(2) 1.00266(16) 0.15584(11) 0.0279(3) Uani 1 1 d . . .
H4A H 0.2887 1.0790 0.1358 0.033 Uiso 1 1 calc R . .
H4B H 0.4623 0.9946 0.1187 0.033 Uiso 1 1 calc R . .
C5 C 0.2870(2) 0.38984(16) 0.20880(13) 0.0337(4) Uani 1 1 d . . .
C6 C 0.2646(2) 0.47563(17) 0.13230(12) 0.0304(4) Uani 1 1 d . . .
H6 H 0.1854 0.4781 0.0881 0.036 Uiso 1 1 calc R . .
C7 C 0.3815(2) 0.55318(16) 0.13630(12) 0.0293(4) Uani 1 1 d . . .
H7 H 0.3953 0.6189 0.0958 0.035 Uiso 1 1 calc R . .
C8 C 0.4788(2) 0.51441(18) 0.21444(13) 0.0321(4) Uani 1 1 d . . .
C9 C -0.1520(3) 0.6049(3) 0.12129(14) 0.0542(7) Uani 1 1 d . . .
C10 C -0.0648(2) 0.58370(17) 0.20402(11) 0.0270(3) Uani 1 1 d . . .
H10 H -0.0090 0.5047 0.2263 0.032 Uiso 1 1 calc R . .
C11 C -0.0779(2) 0.69955(18) 0.24429(13) 0.0323(4) Uani 1 1 d . . .
H11 H -0.0331 0.7148 0.2988 0.039 Uiso 1 1 calc R . .
C12 C -0.1748(3) 0.7936(2) 0.1859(3) 0.0688(10) Uani 1 1 d . . .
C13 C 0.1959(2) 0.80110(16) 0.36818(10) 0.0249(3) Uani 1 1 d . . .
C14 C 0.2814(2) 0.68136(17) 0.38623(11) 0.0307(4) Uani 1 1 d . . .
H14 H 0.3663 0.6454 0.3488 0.037 Uiso 1 1 calc R . .
C15 C 0.2427(3) 0.61344(19) 0.45953(12) 0.0392(4) Uani 1 1 d . . .
H15 H 0.3001 0.5302 0.4707 0.047 Uiso 1 1 calc R . .
C16 C 0.1224(3) 0.6649(2) 0.51650(12) 0.0394(5) Uani 1 1 d . . .
C17 C 0.0404(3) 0.7865(2) 0.49857(12) 0.0395(5) Uani 1 1 d . . .
H17 H -0.0415 0.8238 0.5374 0.047 Uiso 1 1 calc R . .
C18 C 0.0756(2) 0.85522(19) 0.42479(12) 0.0327(4) Uani 1 1 d . . .
H18 H 0.0178 0.9383 0.4133 0.039 Uiso 1 1 calc R . .
C19 C 0.0831(4) 0.5902(3) 0.59618(14) 0.0556(7) Uani 1 1 d . . .
H19A H 0.0431 0.5146 0.5780 0.083 Uiso 1 1 calc R . .
H19B H 0.0002 0.6428 0.6307 0.083 Uiso 1 1 calc R . .
H19C H 0.1806 0.5649 0.6315 0.083 Uiso 1 1 calc R . .
C20 C 0.26558(19) 0.85435(14) 0.05867(10) 0.0217(3) Uani 1 1 d . . .
C21 C 0.39716(19) 0.82468(16) 0.00323(11) 0.0252(3) Uani 1 1 d . . .
H21 H 0.5035 0.8240 0.0239 0.030 Uiso 1 1 calc R . .
C22 C 0.3713(2) 0.79597(16) -0.08272(11) 0.0263(3) Uani 1 1 d . . .
H22 H 0.4612 0.7760 -0.1206 0.032 Uiso 1 1 calc R . .
C23 C 0.2169(2) 0.79579(15) -0.11471(11) 0.0268(3) Uani 1 1 d . . .
C24 C 0.0878(2) 0.82309(17) -0.05748(12) 0.0293(3) Uani 1 1 d . . .
H24 H -0.0182 0.8203 -0.0773 0.035 Uiso 1 1 calc R . .
C25 C 0.11075(19) 0.85438(16) 0.02815(11) 0.0254(3) Uani 1 1 d . . .
H25 H 0.0207 0.8757 0.0657 0.030 Uiso 1 1 calc R . .
C26 C 0.1895(3) 0.7707(2) -0.20911(13) 0.0389(4) Uani 1 1 d . . .
H26A H 0.1889 0.8485 -0.2441 0.058 Uiso 1 1 calc R . .
H26B H 0.0855 0.7427 -0.2153 0.058 Uiso 1 1 calc R . .
H26C H 0.2761 0.7046 -0.2294 0.058 Uiso 1 1 calc R . .
C27 C 0.4332(4) 0.1248(3) 0.5147(2) 0.0769(10) Uani 1 1 d D . .
H27 H 0.3859 0.2100 0.5255 0.092 Uiso 0.50 1 calc PR A 1
C28 C 0.3774(3) 0.0275(4) 0.55591(18) 0.0674(9) Uani 1 1 d . B .
H28 H 0.2903 0.0469 0.5957 0.081 Uiso 1 1 calc R . .
C29 C 0.4406(4) -0.0974(4) 0.5430(2) 0.0772(10) Uani 1 1 d . . .
H29 H 0.3985 -0.1631 0.5729 0.093 Uiso 1 1 calc R B .
C30 C 0.3652(10) 0.2571(8) 0.5284(9) 0.139(4) Uani 0.50 1 d PDU B 2
H30A H 0.3939 0.2805 0.5868 0.209 Uiso 0.50 1 calc PR B 2
H30B H 0.2475 0.2696 0.5231 0.209 Uiso 0.50 1 calc PR B 2
H30C H 0.4083 0.3104 0.4847 0.209 Uiso 0.50 1 calc PR B 2

loop_
_atom_site_aniso_label
_atom_site_aniso_U_11
_atom_site_aniso_U_22
_atom_site_aniso_U_33
_atom_site_aniso_U_23
_atom_site_aniso_U_13
_atom_site_aniso_U_12
Pd1 0.01942(7) 0.01858(7) 0.01839(7) 0.00054(4) 0.00033(4) -0.00437(4)
O1 0.0485(9) 0.0235(7) 0.0834(12) 0.0071(7) 0.0135(8) -0.0071(6)
O2 0.0298(6) 0.0339(7) 0.0383(7) 0.0103(6) 0.0024(5) 0.0029(5)
O3 0.0222(6) 0.0581(10) 0.0607(10) -0.0044(8) -0.0004(6) -0.0053(6)
O4 0.0933(16) 0.203(3) 0.0335(9) -0.0197(13) -0.0011(10) -0.1016(19)
O5 0.0288(8) 0.1255(19) 0.0785(14) 0.0674(14) -0.0167(8) -0.0208(10)
O6 0.0581(13) 0.0485(12) 0.241(4) 0.0477(16) 0.0736(18) 0.0230(10)
N1 0.0243(6) 0.0220(6) 0.0218(6) 0.0013(5) -0.0003(5) -0.0073(5)
N2 0.0264(7) 0.0214(6) 0.0222(6) -0.0017(5) 0.0024(5) -0.0071(5)
C1 0.0182(7) 0.0210(7) 0.0228(7) 0.0004(6) 0.0005(5) -0.0028(5)
C2 0.0289(8) 0.0224(8) 0.0298(8) -0.0050(6) 0.0010(6) -0.0071(6)
C3 0.0277(8) 0.0266(8) 0.0294(8) -0.0008(6) -0.0014(6) -0.0106(6)
C4 0.0327(9) 0.0247(8) 0.0289(8) 0.0033(6) -0.0012(7) -0.0129(7)
C5 0.0326(9) 0.0202(8) 0.0463(11) -0.0011(7) 0.0085(8) 0.0006(7)
C6 0.0348(9) 0.0251(8) 0.0297(9) -0.0065(7) 0.0020(7) -0.0003(7)
C7 0.0302(8) 0.0259(8) 0.0298(9) 0.0018(7) 0.0088(7) -0.0002(7)
C8 0.0229(8) 0.0319(9) 0.0390(10) 0.0000(7) 0.0069(7) 0.0014(7)
C9 0.0368(11) 0.106(2) 0.0290(10) 0.0137(12) -0.0065(8) -0.0399(13)
C10 0.0247(8) 0.0339(9) 0.0247(8) 0.0019(7) 0.0002(6) -0.0118(7)
C11 0.0232(8) 0.0343(9) 0.0411(10) -0.0028(8) 0.0087(7) -0.0093(7)
C12 0.0230(10) 0.0496(14) 0.126(3) 0.0391(16) 0.0287(14) 0.0065(9)
C13 0.0291(8) 0.0291(8) 0.0190(7) -0.0025(6) 0.0005(6) -0.0122(6)
C14 0.0384(9) 0.0310(9) 0.0238(8) -0.0005(7) 0.0003(7) -0.0090(7)
C15 0.0573(12) 0.0343(10) 0.0281(9) 0.0055(7) -0.0050(8) -0.0147(9)
C16 0.0545(12) 0.0512(12) 0.0204(8) -0.0002(8) -0.0021(8) -0.0309(10)
C17 0.0436(11) 0.0553(12) 0.0250(9) -0.0097(8) 0.0095(8) -0.0223(9)
C18 0.0347(9) 0.0366(10) 0.0283(9) -0.0060(7) 0.0050(7) -0.0099(8)
C19 0.0827(18) 0.0712(16) 0.0240(10) 0.0073(10) 0.0005(10) -0.0452(14)
C20 0.0250(7) 0.0194(7) 0.0212(7) 0.0039(6) -0.0015(6) -0.0056(6)
C21 0.0219(7) 0.0281(8) 0.0264(8) 0.0024(6) 0.0005(6) -0.0070(6)
C22 0.0292(8) 0.0248(8) 0.0255(8) 0.0003(6) 0.0047(6) -0.0065(6)
C23 0.0343(9) 0.0206(7) 0.0258(8) -0.0004(6) -0.0026(7) -0.0055(6)
C24 0.0251(8) 0.0302(9) 0.0327(9) -0.0012(7) -0.0062(7) -0.0048(6)
C25 0.0226(7) 0.0257(8) 0.0277(8) 0.0016(6) 0.0009(6) -0.0042(6)
C26 0.0462(11) 0.0412(11) 0.0295(9) -0.0086(8) -0.0050(8) -0.0066(9)
C27 0.0550(17) 0.075(2) 0.099(2) -0.0234(18) -0.0404(17) -0.0051(15)
C28 0.0404(13) 0.116(3) 0.0482(14) -0.0282(16) -0.0087(10) -0.0173(15)
C29 0.0654(19) 0.104(3) 0.0692(19) 0.0085(18) -0.0346(16) -0.0340(18)
C30 0.075(5) 0.088(5) 0.254(12) -0.036(7) -0.064(6) -0.009(4)

loop_
_atom_type_symbol
_atom_type_description
_atom_type_scat_dispersion_real
_atom_type_scat_dispersion_imag
_atom_type_scat_source
C C 0.0033 0.0016 'International Tables Vol C Tables 4.2.6.8 and 6.1.1.4'
H H 0.0000 0.0000 'International Tables Vol C Tables 4.2.6.8 and 6.1.1.4'
N N 0.0061 0.0033 'International Tables Vol C Tables 4.2.6.8 and 6.1.1.4'
O O 0.0106 0.0060 'International Tables Vol C Tables 4.2.6.8 and 6.1.1.4'
Pd Pd -0.9988 1.0072 'International Tables Vol C Tables 4.2.6.8 and 6.1.1.4'

loop_
_geom_angle_atom_site_label_1
_geom_angle_atom_site_label_2
_geom_angle_atom_site_label_3
_geom_angle
_geom_angle_site_symmetry_1
_geom_angle_site_symmetry_3
C1 Pd1 C10 134.71(6) . .
C1 Pd1 C6 135.04(7) . .
C10 Pd1 C6 90.23(7) . .
C1 Pd1 C11 97.02(6) . .
C10 Pd1 C11 37.97(7) . .
C6 Pd1 C11 127.84(7) . .
C1 Pd1 C7 97.00(6) . .
C10 Pd1 C7 128.29(7) . .
C6 Pd1 C7 38.08(7) . .
C11 Pd1 C7 164.97(7) . .
C5 O2 C8 108.35(14) . .
C12 O5 C9 108.82(17) . .
C1 N1 C20 119.51(13) . .
C1 N1 C4 125.63(14) . .
C20 N1 C4 114.82(13) . .
C1 N2 C13 120.78(13) . .
C1 N2 C2 122.32(13) . .
C13 N2 C2 116.90(13) . .
N1 C1 N2 117.16(14) . .
N1 C1 Pd1 119.52(11) . .
N2 C1 Pd1 123.30(11) . .
N2 C2 C3 107.87(13) . .
N2 C2 H2A 110.1 . .
C3 C2 H2A 110.1 . .
N2 C2 H2B 110.1 . .
C3 C2 H2B 110.1 . .
H2A C2 H2B 108.4 . .
C4 C3 C2 108.76(14) . .
C4 C3 H3A 109.9 . .
C2 C3 H3A 109.9 . .
C4 C3 H3B 109.9 . .
C2 C3 H3B 109.9 . .
H3A C3 H3B 108.3 . .
N1 C4 C3 110.48(13) . .
N1 C4 H4A 109.6 . .
C3 C4 H4A 109.6 . .
N1 C4 H4B 109.6 . .
C3 C4 H4B 109.6 . .
H4A C4 H4B 108.1 . .
O1 C5 O2 119.75(19) . .
O1 C5 C6 131.7(2) . .
O2 C5 C6 108.51(15) . .
C7 C6 C5 107.34(16) . .
C7 C6 Pd1 71.44(10) . .
C5 C6 Pd1 102.28(11) . .
C7 C6 H6 126.3 . .
C5 C6 H6 126.3 . .
Pd1 C6 H6 95.1 . .
C6 C7 C8 107.40(16) . .
C6 C7 Pd1 70.48(10) . .
C8 C7 Pd1 103.43(11) . .
C6 C7 H7 126.3 . .
C8 C7 H7 126.3 . .
Pd1 C7 H7 94.9 . .
O3 C8 O2 119.54(18) . .
O3 C8 C7 132.11(19) . .
O2 C8 C7 108.35(15) . .
O4 C9 O5 121.1(3) . .
O4 C9 C10 130.9(3) . .
O5 C9 C10 108.0(2) . .
C11 C10 C9 107.93(19) . .
C11 C10 Pd1 71.43(9) . .
C9 C10 Pd1 107.59(12) . .
C11 C10 H10 126.0 . .
C9 C10 H10 126.0 . .
Pd1 C10 H10 90.8 . .
C10 C11 C12 106.5(2) . .
C10 C11 Pd1 70.60(10) . .
C12 C11 Pd1 107.53(13) . .
C10 C11 H11 126.8 . .
C12 C11 H11 126.8 . .
Pd1 C11 H11 91.5 . .
O6 C12 O5 121.9(3) . .
O6 C12 C11 129.5(4) . .
O5 C12 C11 108.6(2) . .
C14 C13 C18 119.92(16) . .
C14 C13 N2 120.51(15) . .
C18 C13 N2 119.54(16) . .
C13 C14 C15 119.81(18) . .
C13 C14 H14 120.1 . .
C15 C14 H14 120.1 . .
C16 C15 C14 121.3(2) . .
C16 C15 H15 119.4 . .
C14 C15 H15 119.4 . .
C15 C16 C17 118.13(18) . .
C15 C16 C19 120.6(2) . .
C17 C16 C19 121.3(2) . .
C16 C17 C18 121.40(18) . .
C16 C17 H17 119.3 . .
C18 C17 H17 119.3 . .
C13 C18 C17 119.41(19) . .
C13 C18 H18 120.3 . .
C17 C18 H18 120.3 . .
C16 C19 H19A 109.5 . .
C16 C19 H19B 109.5 . .
H19A C19 H19B 109.5 . .
C16 C19 H19C 109.5 . .
H19A C19 H19C 109.5 . .
H19B C19 H19C 109.5 . .
C25 C20 C21 120.02(15) . .
C25 C20 N1 119.55(14) . .
C21 C20 N1 120.40(14) . .
C22 C21 C20 119.24(15) . .
C22 C21 H21 120.4 . .
C20 C21 H21 120.4 . .
C21 C22 C23 121.65(16) . .
C21 C22 H22 119.2 . .
C23 C22 H22 119.2 . .
C24 C23 C22 117.97(15) . .
C24 C23 C26 120.78(16) . .
C22 C23 C26 121.22(16) . .
C25 C24 C23 121.25(16) . .
C25 C24 H24 119.4 . .
C23 C24 H24 119.4 . .
C20 C25 C24 119.82(15) . .
C20 C25 H25 120.1 . .
C24 C25 H25 120.1 . .
C23 C26 H26A 109.5 . .
C23 C26 H26B 109.5 . .
H26A C26 H26B 109.5 . .
C23 C26 H26C 109.5 . .
H26A C26 H26C 109.5 . .
H26B C26 H26C 109.5 . .
C28 C27 C29 118.7(3) . 2_656
C28 C27 C30 123.0(6) . .
C29 C27 C30 118.3(6) 2_656 .
C28 C27 H27 120.6 . .
C29 C27 H27 120.6 2_656 .
C27 C28 C29 123.3(3) . .
C27 C28 H28 118.4 . .
C29 C28 H28 118.4 . .
C28 C29 C27 118.0(3) . 2_656
C28 C29 H29 121.0 . .
C27 C29 H29 121.0 2_656 .
C27 C30 H30A 109.5 . .
C27 C30 H30B 109.5 . .
H30A C30 H30B 109.5 . .
C27 C30 H30C 109.5 . .
H30A C30 H30C 109.5 . .
H30B C30 H30C 109.5 . .

loop_
_geom_bond_atom_site_label_1
_geom_bond_atom_site_label_2
_geom_bond_distance
_geom_bond_site_symmetry_2
Pd1 C1 2.1109(15) .
Pd1 C10 2.1325(16) .
Pd1 C6 2.1386(17) .
Pd1 C11 2.1431(17) .
Pd1 C7 2.1511(17) .
O1 C5 1.201(2) .
O2 C5 1.400(2) .
O2 C8 1.405(2) .
O3 C8 1.195(2) .
O4 C9 1.190(3) .
O5 C12 1.387(4) .
O5 C9 1.389(4) .
O6 C12 1.195(4) .
N1 C1 1.341(2) .
N1 C20 1.440(2) .
N1 C4 1.483(2) .
N2 C1 1.346(2) .
N2 C13 1.432(2) .
N2 C2 1.478(2) .
C2 C3 1.515(2) .
C2 H2A 0.9900 .
C2 H2B 0.9900 .
C3 C4 1.510(2) .
C3 H3A 0.9900 .
C3 H3B 0.9900 .
C4 H4A 0.9900 .
C4 H4B 0.9900 .
C5 C6 1.465(3) .
C6 C7 1.400(3) .
C6 H6 0.9500 .
C7 C8 1.465(3) .
C7 H7 0.9500 .
C9 C10 1.462(3) .
C10 C11 1.391(3) .
C10 H10 0.9500 .
C11 C12 1.469(3) .
C11 H11 0.9500 .
C13 C14 1.380(3) .
C13 C18 1.389(2) .
C14 C15 1.393(3) .
C14 H14 0.9500 .
C15 C16 1.385(3) .
C15 H15 0.9500 .
C16 C17 1.386(3) .
C16 C19 1.512(3) .
C17 C18 1.394(3) .
C17 H17 0.9500 .
C18 H18 0.9500 .
C19 H19A 0.9800 .
C19 H19B 0.9800 .
C19 H19C 0.9800 .
C20 C25 1.387(2) .
C20 C21 1.391(2) .
C21 C22 1.390(2) .
C21 H21 0.9500 .
C22 C23 1.392(2) .
C22 H22 0.9500 .
C23 C24 1.390(2) .
C23 C26 1.508(2) .
C24 C25 1.389(2) .
C24 H24 0.9500 .
C25 H25 0.9500 .
C26 H26A 0.9800 .
C26 H26B 0.9800 .
C26 H26C 0.9800 .
C27 C28 1.359(5) .
C27 C29 1.377(5) 2_656
C27 C30 1.456(8) .
C27 H27 0.9500 .
C28 C29 1.373(5) .
C28 H28 0.9500 .
C29 C27 1.377(5) 2_656
C29 H29 0.9500 .
C30 H30A 0.9800 .
C30 H30B 0.9800 .
C30 H30C 0.9800 .

loop_
_geom_torsion_atom_site_label_1
_geom_torsion_atom_site_label_2
_geom_torsion_atom_site_label_3
_geom_torsion_atom_site_label_4
_geom_torsion
_geom_torsion_site_symmetry_1
_geom_torsion_site_symmetry_4
C20 N1 C1 N2 -168.38(14) . .
C4 N1 C1 N2 9.0(2) . .
C20 N1 C1 Pd1 10.15(19) . .
C4 N1 C1 Pd1 -172.43(12) . .
C13 N2 C1 N1 -173.30(14) . .
C2 N2 C1 N1 6.3(2) . .
C13 N2 C1 Pd1 8.2(2) . .
C2 N2 C1 Pd1 -172.16(11) . .
C10 Pd1 C1 N1 -119.22(13) . .
C6 Pd1 C1 N1 59.01(16) . .
C11 Pd1 C1 N1 -124.49(13) . .
C7 Pd1 C1 N1 60.94(13) . .
C10 Pd1 C1 N2 59.22(16) . .
C6 Pd1 C1 N2 -122.55(13) . .
C11 Pd1 C1 N2 53.95(14) . .
C7 Pd1 C1 N2 -120.62(13) . .
C1 N2 C2 C3 -40.8(2) . .
C13 N2 C2 C3 138.78(15) . .
N2 C2 C3 C4 59.20(18) . .
C1 N1 C4 C3 12.8(2) . .
C20 N1 C4 C3 -169.65(14) . .
C2 C3 C4 N1 -46.52(19) . .
C8 O2 C5 O1 176.93(17) . .
C8 O2 C5 C6 -1.80(18) . .
O1 C5 C6 C7 -178.0(2) . .
O2 C5 C6 C7 0.48(19) . .
O1 C5 C6 Pd1 107.8(2) . .
O2 C5 C6 Pd1 -73.66(14) . .
C1 Pd1 C6 C7 3.11(15) . .
C10 Pd1 C6 C7 -178.15(11) . .
C11 Pd1 C6 C7 -172.49(11) . .
C1 Pd1 C6 C5 107.51(13) . .
C10 Pd1 C6 C5 -73.75(13) . .
C11 Pd1 C6 C5 -68.09(15) . .
C7 Pd1 C6 C5 104.40(16) . .
C5 C6 C7 C8 0.97(19) . .
Pd1 C6 C7 C8 98.46(12) . .
C5 C6 C7 Pd1 -97.48(12) . .
C1 Pd1 C7 C6 -177.79(11) . .
C10 Pd1 C7 C6 2.36(14) . .
C11 Pd1 C7 C6 23.4(3) . .
C1 Pd1 C7 C8 78.24(12) . .
C10 Pd1 C7 C8 -101.62(13) . .
C6 Pd1 C7 C8 -103.98(16) . .
C11 Pd1 C7 C8 -80.5(3) . .
C5 O2 C8 O3 -177.76(17) . .
C5 O2 C8 C7 2.40(18) . .
C6 C7 C8 O3 178.1(2) . .
Pd1 C7 C8 O3 -108.5(2) . .
C6 C7 C8 O2 -2.10(19) . .
Pd1 C7 C8 O2 71.33(14) . .
C12 O5 C9 O4 175.4(2) . .
C12 O5 C9 C10 -3.6(2) . .
O4 C9 C10 C11 -176.8(2) . .
O5 C9 C10 C11 2.1(2) . .
O4 C9 C10 Pd1 107.6(2) . .
O5 C9 C10 Pd1 -73.49(18) . .
C1 Pd1 C10 C11 -8.52(15) . .
C6 Pd1 C10 C11 172.73(12) . .
C7 Pd1 C10 C11 171.28(11) . .
C1 Pd1 C10 C9 95.03(17) . .
C6 Pd1 C10 C9 -83.72(17) . .
C11 Pd1 C10 C9 103.5(2) . .
C7 Pd1 C10 C9 -85.17(18) . .
C9 C10 C11 C12 0.15(19) . .
Pd1 C10 C11 C12 103.23(13) . .
C9 C10 C11 Pd1 -103.08(13) . .
C1 Pd1 C11 C10 173.91(11) . .
C6 Pd1 C11 C10 -9.22(15) . .
C7 Pd1 C11 C10 -27.3(3) . .
C1 Pd1 C11 C12 72.16(19) . .
C10 Pd1 C11 C12 -101.8(2) . .
C6 Pd1 C11 C12 -110.97(19) . .
C7 Pd1 C11 C12 -129.1(3) . .
C9 O5 C12 O6 -175.5(2) . .
C9 O5 C12 C11 3.8(2) . .
C10 C11 C12 O6 176.8(2) . .
Pd1 C11 C12 O6 -108.9(2) . .
C10 C11 C12 O5 -2.4(2) . .
Pd1 C11 C12 O5 71.96(18) . .
C1 N2 C13 C14 54.5(2) . .
C2 N2 C13 C14 -125.15(17) . .
C1 N2 C13 C18 -127.50(17) . .
C2 N2 C13 C18 52.9(2) . .
C18 C13 C14 C15 2.3(3) . .
N2 C13 C14 C15 -179.67(16) . .
C13 C14 C15 C16 -1.8(3) . .
C14 C15 C16 C17 0.1(3) . .
C14 C15 C16 C19 -179.45(19) . .
C15 C16 C17 C18 0.9(3) . .
C19 C16 C17 C18 -179.50(19) . .
C14 C13 C18 C17 -1.3(3) . .
N2 C13 C18 C17 -179.32(16) . .
C16 C17 C18 C13 -0.3(3) . .
C1 N1 C20 C25 59.3(2) . .
C4 N1 C20 C25 -118.39(16) . .
C1 N1 C20 C21 -122.77(17) . .
C4 N1 C20 C21 59.5(2) . .
C25 C20 C21 C22 0.4(2) . .
N1 C20 C21 C22 -177.56(14) . .
C20 C21 C22 C23 -0.2(3) . .
C21 C22 C23 C24 -1.2(2) . .
C21 C22 C23 C26 177.02(17) . .
C22 C23 C24 C25 2.4(3) . .
C26 C23 C24 C25 -175.79(17) . .
C21 C20 C25 C24 0.9(2) . .
N1 C20 C25 C24 178.79(15) . .
C23 C24 C25 C20 -2.3(3) . .
C29 C27 C28 C29 -0.1(4) 2_656 .
C30 C27 C28 C29 179.7(5) . .
C27 C28 C29 C27 0.1(4) . 2_656
